data_4023382
loop_
_publ_author_name
'Balwinder S. Bhatti'
'Jon-Paul Strachan'
'Scott R. Breining'
'Craig H. Miller'
'Persida Tahiri'
'Peter A. Crooks'
'Niranjan Deo'
'Cynthia S. Day'
'William S. Caldwell'

_publ_section_title
;
 Synthesis of 2-(Pyridin-3-yl)-1-azabicyclo[3.2.2]nonane,
 2-(Pyridin-3-yl)-1-azabicyclo[2.2.2]octane, and
 2-(Pyridin-3-yl)-1-azabicyclo[3.2.1]octane,
 a Class of Potent Nicotinic Acetylcholine Receptor--Ligands
;
_journal_name_full 'Journal of Organic Chemistry'
_journal_page_first 3497
_journal_page_last 3507
_journal_paper_doi 10.1021/jo800028q
_journal_volume 73
_journal_year 2008
_chemical_formula_sum 'C12 H20 Cl2 N2 O'
_chemical_formula_weight 279.20
_chemical_name_systematic
;
 ?
;
_space_group_IT_number 19
_symmetry_cell_setting orthorhombic
_symmetry_space_group_name_Hall 'P 2ac 2ab'
_symmetry_space_group_name_H-M 'P 21 21 21'
_atom_sites_solution_hydrogens geom
_atom_sites_solution_primary direct
_atom_sites_solution_secondary difmap
_audit_creation_method SHELXTL-PC
_cell_angle_alpha 90.00
_cell_angle_beta 90.00
_cell_angle_gamma 90.00
_cell_formula_units_Z 4
_cell_length_a 6.5095(10)
_cell_length_b 10.8159(16)
_cell_length_c 19.672(3)
_cell_measurement_reflns_used 31
_cell_measurement_temperature 233(2)
_cell_measurement_theta_max 11.35
_cell_measurement_theta_min 3.64
_cell_volume 1385.0(4)
_computing_cell_refinement 'Bruker XSCANS'
_computing_data_collection 'Bruker XSCANS'
_computing_data_reduction 'Bruker SHELXTL'
_computing_molecular_graphics 'Bruker SHELXTL'
_computing_publication_material 'Bruker SHELXTL'
_computing_structure_refinement 'Bruker SHELXTL'
_computing_structure_solution 'Bruker SHELXTL'
_diffrn_ambient_temperature 233(2)
_diffrn_measured_fraction_theta_full 0.976
_diffrn_measured_fraction_theta_max 0.976
_diffrn_measurement_device_type 'Bruker P4'
_diffrn_measurement_method '\w scans'
_diffrn_radiation_monochromator graphite
_diffrn_radiation_source 'fine-focus sealed tube'
_diffrn_radiation_type MoK\a
_diffrn_radiation_wavelength 0.71073
_diffrn_reflns_av_R_equivalents 0.0198
_diffrn_reflns_av_sigmaI/netI 0.0620
_diffrn_reflns_limit_h_max 7
_diffrn_reflns_limit_h_min -1
_diffrn_reflns_limit_k_max 13
_diffrn_reflns_limit_k_min -1
_diffrn_reflns_limit_l_max 23
_diffrn_reflns_limit_l_min -2
_diffrn_reflns_number 1957
_diffrn_reflns_theta_full 25.33
_diffrn_reflns_theta_max 25.33
_diffrn_reflns_theta_min 2.07
_diffrn_standards_decay_% 0
_diffrn_standards_interval_count 197
_diffrn_standards_number 3
_exptl_absorpt_coefficient_mu 0.456
_exptl_absorpt_correction_type none
_exptl_crystal_colour colorless
_exptl_crystal_density_diffrn 1.339
_exptl_crystal_density_method 'not measured'
_exptl_crystal_description plate
_exptl_crystal_F_000 592
_exptl_crystal_size_max 0.50
_exptl_crystal_size_mid 0.35
_exptl_crystal_size_min 0.30
_refine_diff_density_max 0.256
_refine_diff_density_min -0.207
_refine_diff_density_rms 0.058
_refine_ls_abs_structure_details 'Flack H D (1983), Acta Cryst. A39, 876-881'
_refine_ls_abs_structure_Flack 0.08(13)
_refine_ls_extinction_coef 0.0017(16)
_refine_ls_extinction_expression Fc^*^=kFc[1+0.001xFc^2^\l^3^/sin(2\q)]^-1/4^
_refine_ls_extinction_method SHELXTL
_refine_ls_goodness_of_fit_ref 1.078
_refine_ls_hydrogen_treatment mixed
_refine_ls_matrix_type full
_refine_ls_number_parameters 171
_refine_ls_number_reflns 1705
_refine_ls_number_restraints 0
_refine_ls_restrained_S_all 1.078
_refine_ls_R_factor_all 0.0822
_refine_ls_R_factor_gt 0.0479
_refine_ls_shift/su_max 0.000
_refine_ls_shift/su_mean 0.000
_refine_ls_structure_factor_coef Fsqd
_refine_ls_weighting_details 'calc w=1/[\s^2^(Fo^2^)+(0.0353P)^2^+0.0105P] where P=(Fo^2^+2Fc^2^)/3'
_refine_ls_weighting_scheme calc
_refine_ls_wR_factor_gt 0.0788
_refine_ls_wR_factor_ref 0.0883
_reflns_number_gt 1244
_reflns_number_total 1705
_reflns_threshold_expression >2sigma(I)
_cod_data_source_file jo800028q-File001_1.cif
_cod_data_source_block rjr1
_cod_depositor_comments
;
The following automatic conversions were performed:
'_symmetry_cell_setting' value 'Orthorhombic' changed to 'orthorhombic'
according to '/home/saulius/struct/CIF-dictionaries/cif_core.dic'
dictionary named 'cif_core.dic' version 2.4.1 from 2010-06-29.

Automatic conversion script
Id: cif_fix_enum 1527 2010-12-29 10:47:43Z saulius 
;
_cod_database_code 4023382

loop_
_symmetry_equiv_pos_as_xyz
'x, y, z'
'-x+1/2, -y, z+1/2'
'-x, y+1/2, -z+1/2'
'x+1/2, -y+1/2, -z'

loop_
_atom_site_label
_atom_site_type_symbol
_atom_site_fract_x
_atom_site_fract_y
_atom_site_fract_z
_atom_site_U_iso_or_equiv
_atom_site_adp_type
_atom_site_occupancy
_atom_site_symmetry_multiplicity
_atom_site_calc_flag
_atom_site_refinement_flags
_atom_site_disorder_assembly
_atom_site_disorder_group
Cl1 Cl 0.6210(2) 0.04406(12) 0.46225(6) 0.0458(4) Uani 1 1 d . . .
Cl2 Cl 0.5060(2) 0.41253(11) 0.27111(6) 0.0417(4) Uani 1 1 d . . .
C1 C 0.1054(9) 0.1844(4) 0.2850(2) 0.0309(12) Uani 1 1 d . . .
C2 C 0.2617(8) 0.1420(4) 0.3250(2) 0.0329(13) Uani 1 1 d . . .
H2 H 0.3750 0.1020 0.3052 0.039 Uiso 1 1 calc R . .
N3 N 0.2538(8) 0.1576(4) 0.3928(2) 0.0382(12) Uani 1 1 d . . .
H3 H 0.354(7) 0.133(4) 0.418(2) 0.033(15) Uiso 1 1 d . . .
C4 C 0.1028(10) 0.2157(4) 0.4242(3) 0.0452(15) Uani 1 1 d . . .
H4 H 0.1048 0.2260 0.4716 0.054 Uiso 1 1 calc R . .
C5 C -0.0568(9) 0.2609(5) 0.3862(3) 0.0480(16) Uani 1 1 d . . .
H5 H -0.1655 0.3033 0.4072 0.058 Uiso 1 1 calc R . .
C6 C -0.0567(8) 0.2436(5) 0.3170(3) 0.0405(15) Uani 1 1 d . . .
H6 H -0.1681 0.2722 0.2910 0.049 Uiso 1 1 calc R . .
C7 C 0.1202(8) 0.1644(4) 0.2094(2) 0.0309(12) Uani 1 1 d . . .
H7 H 0.2160 0.0946 0.2021 0.037 Uiso 1 1 calc R . .
N8 N 0.2147(7) 0.2770(4) 0.1750(2) 0.0309(10) Uani 1 1 d . . .
H8 H 0.312(7) 0.305(4) 0.203(2) 0.026(14) Uiso 1 1 d . . .
C9 C 0.0615(7) 0.3782(4) 0.1649(2) 0.0334(13) Uani 1 1 d . . .
H9A H 0.1308 0.4529 0.1487 0.040 Uiso 1 1 calc R . .
H9B H -0.0060 0.3975 0.2082 0.040 Uiso 1 1 calc R . .
C10 C -0.0975(9) 0.3363(4) 0.1131(3) 0.0479(15) Uani 1 1 d . . .
H10A H -0.0780 0.3808 0.0702 0.058 Uiso 1 1 calc R . .
H10B H -0.2362 0.3537 0.1299 0.058 Uiso 1 1 calc R . .
C11 C -0.0710(8) 0.1979(4) 0.1019(3) 0.0363(14) Uani 1 1 d . . .
H11 H -0.1836 0.1665 0.0728 0.044 Uiso 1 1 calc R . .
C12 C 0.1340(8) 0.1762(5) 0.0670(3) 0.0532(16) Uani 1 1 d . . .
H12A H 0.1616 0.0873 0.0641 0.064 Uiso 1 1 calc R . .
H12B H 0.1301 0.2098 0.0208 0.064 Uiso 1 1 calc R . .
C13 C 0.3017(8) 0.2389(5) 0.1072(2) 0.0381(14) Uani 1 1 d . . .
H13A H 0.4171 0.1820 0.1139 0.046 Uiso 1 1 calc R . .
H13B H 0.3517 0.3116 0.0826 0.046 Uiso 1 1 calc R . .
C14 C -0.0775(9) 0.1334(4) 0.1709(2) 0.0487(16) Uani 1 1 d . . .
H14A H -0.0888 0.0438 0.1646 0.058 Uiso 1 1 calc R . .
H14B H -0.1971 0.1618 0.1968 0.058 Uiso 1 1 calc R . .
O1 O 1.0071(8) 0.0636(5) 0.5643(2) 0.0716(14) Uani 1 1 d . . .
H1A H 0.988(9) 0.066(5) 0.605(2) 0.06(2) Uiso 1 1 d . . .
H1B H 0.905(12) 0.047(8) 0.538(3) 0.14(4) Uiso 1 1 d . . .

loop_
_atom_site_aniso_label
_atom_site_aniso_U_11
_atom_site_aniso_U_22
_atom_site_aniso_U_33
_atom_site_aniso_U_23
_atom_site_aniso_U_13
_atom_site_aniso_U_12
Cl1 0.0497(9) 0.0433(7) 0.0444(7) -0.0004(7) -0.0023(8) 0.0033(8)
Cl2 0.0332(7) 0.0459(7) 0.0461(7) 0.0022(6) -0.0063(7) -0.0089(7)
C1 0.037(3) 0.024(2) 0.032(3) 0.006(2) 0.002(3) 0.001(3)
C2 0.036(3) 0.025(3) 0.038(3) -0.002(2) 0.001(3) -0.001(3)
N3 0.042(3) 0.033(3) 0.039(3) 0.004(2) -0.010(3) 0.001(3)
C4 0.060(4) 0.039(3) 0.036(3) -0.001(3) 0.017(4) -0.006(4)
C5 0.043(4) 0.044(3) 0.056(4) 0.008(3) 0.018(3) 0.012(3)
C6 0.031(4) 0.047(3) 0.044(3) 0.009(3) 0.005(3) -0.001(3)
C7 0.032(3) 0.019(2) 0.042(3) 0.003(2) -0.007(3) -0.002(3)
N8 0.026(3) 0.027(2) 0.039(3) -0.004(2) -0.005(2) -0.003(2)
C9 0.030(3) 0.028(3) 0.042(3) 0.001(2) 0.001(2) 0.003(2)
C10 0.040(3) 0.049(3) 0.055(3) -0.005(3) -0.010(4) 0.011(3)
C11 0.030(3) 0.044(3) 0.035(3) -0.006(3) -0.008(3) -0.003(3)
C12 0.045(4) 0.060(4) 0.054(3) -0.023(3) 0.009(4) -0.003(4)
C13 0.027(3) 0.045(3) 0.042(3) -0.007(3) 0.010(3) -0.001(3)
C14 0.054(4) 0.042(3) 0.051(3) 0.005(3) -0.018(3) -0.025(3)
O1 0.056(3) 0.109(4) 0.050(3) 0.004(3) 0.001(3) 0.007(3)

loop_
_atom_type_symbol
_atom_type_description
_atom_type_scat_dispersion_real
_atom_type_scat_dispersion_imag
_atom_type_scat_source
C C 0.0033 0.0016 'International Tables Vol C Tables 4.2.6.8 and 6.1.1.4'
H H 0.0000 0.0000 'International Tables Vol C Tables 4.2.6.8 and 6.1.1.4'
N N 0.0061 0.0033 'International Tables Vol C Tables 4.2.6.8 and 6.1.1.4'
O O 0.0106 0.0060 'International Tables Vol C Tables 4.2.6.8 and 6.1.1.4'
Cl Cl 0.1484 0.1585 'International Tables Vol C Tables 4.2.6.8 and 6.1.1.4'

loop_
_geom_angle_atom_site_label_1
_geom_angle_atom_site_label_2
_geom_angle_atom_site_label_3
_geom_angle
_geom_angle_site_symmetry_1
_geom_angle_site_symmetry_3
_geom_angle_publ_flag
C2 C1 C6 117.5(4) . . ?
C2 C1 C7 118.3(5) . . ?
C6 C1 C7 124.3(5) . . ?
N3 C2 C1 120.1(5) . . ?
N3 C2 H2 120.0 . . ?
C1 C2 H2 120.0 . . ?
C4 N3 C2 123.5(5) . . ?
C4 N3 H3 117(3) . . ?
C2 N3 H3 120(3) . . ?
N3 C4 C5 118.7(5) . . ?
N3 C4 H4 120.7 . . ?
C5 C4 H4 120.7 . . ?
C4 C5 C6 119.5(5) . . ?
C4 C5 H5 120.3 . . ?
C6 C5 H5 120.3 . . ?
C5 C6 C1 120.9(5) . . ?
C5 C6 H6 119.6 . . ?
C1 C6 H6 119.6 . . ?
C1 C7 N8 110.5(4) . . ?
C1 C7 C14 117.8(5) . . ?
N8 C7 C14 107.2(4) . . ?
C1 C7 H7 107.0 . . ?
N8 C7 H7 107.0 . . ?
C14 C7 H7 107.0 . . ?
C9 N8 C13 109.5(4) . . ?
C9 N8 C7 112.0(4) . . ?
C13 N8 C7 109.0(4) . . ?
C9 N8 H8 108(3) . . ?
C13 N8 H8 112(3) . . ?
C7 N8 H8 107(3) . . ?
N8 C9 C10 109.0(4) . . ?
N8 C9 H9A 109.9 . . ?
C10 C9 H9A 109.9 . . ?
N8 C9 H9B 109.9 . . ?
C10 C9 H9B 109.9 . . ?
H9A C9 H9B 108.3 . . ?
C9 C10 C11 108.2(4) . . ?
C9 C10 H10A 110.1 . . ?
C11 C10 H10A 110.1 . . ?
C9 C10 H10B 110.1 . . ?
C11 C10 H10B 110.1 . . ?
H10A C10 H10B 108.4 . . ?
C12 C11 C10 108.5(5) . . ?
C12 C11 C14 110.8(5) . . ?
C10 C11 C14 108.5(4) . . ?
C12 C11 H11 109.7 . . ?
C10 C11 H11 109.7 . . ?
C14 C11 H11 109.7 . . ?
C13 C12 C11 109.3(4) . . ?
C13 C12 H12A 109.8 . . ?
C11 C12 H12A 109.8 . . ?
C13 C12 H12B 109.8 . . ?
C11 C12 H12B 109.8 . . ?
H12A C12 H12B 108.3 . . ?
N8 C13 C12 108.4(4) . . ?
N8 C13 H13A 110.0 . . ?
C12 C13 H13A 110.0 . . ?
N8 C13 H13B 110.0 . . ?
C12 C13 H13B 110.0 . . ?
H13A C13 H13B 108.4 . . ?
C11 C14 C7 108.5(4) . . ?
C11 C14 H14A 110.0 . . ?
C7 C14 H14A 110.0 . . ?
C11 C14 H14B 110.0 . . ?
C7 C14 H14B 110.0 . . ?
H14A C14 H14B 108.4 . . ?
H1A O1 H1B 119(7) . . ?

loop_
_geom_bond_atom_site_label_1
_geom_bond_atom_site_label_2
_geom_bond_distance
_geom_bond_site_symmetry_2
_geom_bond_publ_flag
C1 C2 1.365(7) . ?
C1 C6 1.385(7) . ?
C1 C7 1.507(6) . ?
C2 N3 1.345(6) . ?
C2 H2 0.9400 . ?
N3 C4 1.319(6) . ?
N3 H3 0.86(5) . ?
C4 C5 1.370(7) . ?
C4 H4 0.9400 . ?
C5 C6 1.373(7) . ?
C5 H5 0.9400 . ?
C6 H6 0.9400 . ?
C7 N8 1.522(6) . ?
C7 C14 1.530(7) . ?
C7 H7 0.9900 . ?
N8 C9 1.494(5) . ?
N8 C13 1.506(6) . ?
N8 H8 0.90(4) . ?
C9 C10 1.522(6) . ?
C9 H9A 0.9800 . ?
C9 H9B 0.9800 . ?
C10 C11 1.523(7) . ?
C10 H10A 0.9800 . ?
C10 H10B 0.9800 . ?
C11 C12 1.518(7) . ?
C11 C14 1.526(6) . ?
C11 H11 0.9900 . ?
C12 C13 1.508(6) . ?
C12 H12A 0.9800 . ?
C12 H12B 0.9800 . ?
C13 H13A 0.9800 . ?
C13 H13B 0.9800 . ?
C14 H14A 0.9800 . ?
C14 H14B 0.9800 . ?
O1 H1A 0.80(5) . ?
O1 H1B 0.86(8) . ?

loop_
_geom_hbond_atom_site_label_D
_geom_hbond_atom_site_label_H
_geom_hbond_atom_site_label_A
_geom_hbond_distance_DH
_geom_hbond_distance_HA
_geom_hbond_distance_DA
_geom_hbond_angle_DHA
_geom_hbond_site_symmetry_A
N3 H3 Cl1 0.86(5) 2.17(5) 3.014(5) 167(4) .
N8 H8 Cl2 0.90(4) 2.17(4) 3.052(4) 167(4) .
O1 H1A Cl2 0.80(5) 2.46(5) 3.247(5) 168(6) 4_556
O1 H1B Cl1 0.86(8) 2.37(8) 3.224(6) 169(8) .

loop_
_geom_torsion_atom_site_label_1
_geom_torsion_atom_site_label_2
_geom_torsion_atom_site_label_3
_geom_torsion_atom_site_label_4
_geom_torsion
_geom_torsion_site_symmetry_1
_geom_torsion_site_symmetry_2
_geom_torsion_site_symmetry_3
_geom_torsion_site_symmetry_4
_geom_torsion_publ_flag
C6 C1 C2 N3 0.5(7) . . . . ?
C7 C1 C2 N3 -179.7(4) . . . . ?
C1 C2 N3 C4 -1.9(8) . . . . ?
C2 N3 C4 C5 1.3(8) . . . . ?
N3 C4 C5 C6 0.6(8) . . . . ?
C4 C5 C6 C1 -1.9(8) . . . . ?
C2 C1 C6 C5 1.4(7) . . . . ?
C7 C1 C6 C5 -178.4(5) . . . . ?
C2 C1 C7 N8 -94.0(5) . . . . ?
C6 C1 C7 N8 85.8(6) . . . . ?
C2 C1 C7 C14 142.4(5) . . . . ?
C6 C1 C7 C14 -37.8(6) . . . . ?
C1 C7 N8 C9 -80.2(5) . . . . ?
C14 C7 N8 C9 49.3(5) . . . . ?
C1 C7 N8 C13 158.4(4) . . . . ?
C14 C7 N8 C13 -72.1(5) . . . . ?
C13 N8 C9 C10 53.7(5) . . . . ?
C7 N8 C9 C10 -67.4(5) . . . . ?
N8 C9 C10 C11 12.2(6) . . . . ?
C9 C10 C11 C12 -67.2(5) . . . . ?
C9 C10 C11 C14 53.2(6) . . . . ?
C10 C11 C12 C13 52.9(6) . . . . ?
C14 C11 C12 C13 -66.1(6) . . . . ?
C9 N8 C13 C12 -68.4(5) . . . . ?
C7 N8 C13 C12 54.5(5) . . . . ?
C11 C12 C13 N8 12.0(6) . . . . ?
C12 C11 C14 C7 47.9(5) . . . . ?
C10 C11 C14 C7 -71.1(5) . . . . ?
C1 C7 C14 C11 142.6(4) . . . . ?
N8 C7 C14 C11 17.4(5) . . . . ?

loop_
_cod_related_entry_id
_cod_related_entry_database
_cod_related_entry_code
1 ChemSpider 21194949
